data_4319565
loop_
_publ_author_name
'Louise M. Liable-Sands'
'Christopher Incarvito'
'Arnold L. Rheingold'
'C. Jin Qin'
'Anna L. Gavrilova'
'B. Bosnich'

_publ_contact_author
; 
     Dr. B. Bosnich
     Department of Chemistry 
     5735 South Ellis Ave. 
     The University of Chicago, Chicago, IL 60637 
     USA 
;
_publ_contact_author_email bos5@midway.uchicago.edu
_publ_contact_author_fax '+773 702 0805'
_publ_contact_author_phone '+773 702 0287'
_publ_section_title
;
 Bimetallic Reactivity. Preparation and Properties of Bimetallic Complexes
 Formed by Binucleating Ligands Bearing 4- and 6-Coordinate Sites
;
_journal_name_full 'Inorganic Chemistry'
_journal_page_first 2147
_journal_page_last 2155
_journal_paper_doi 10.1021/ic0012625
_journal_volume 40
_journal_year 2001
_chemical_formula_sum 'C44 H52 Cl2 Mn N6 O6'
_chemical_formula_weight 886.76
_chemical_name_systematic
; 
 ? 
;
_space_group_IT_number 15
_symmetry_cell_setting monoclinic
_symmetry_space_group_name_Hall '-C 2yc'
_symmetry_space_group_name_H-M 'C 1 2/c 1'
_atom_sites_solution_hydrogens geom
_atom_sites_solution_primary direct
_atom_sites_solution_secondary difmap
_audit_creation_method SHELXL-97
_cell_angle_alpha 90.00
_cell_angle_beta 106.5346(8)
_cell_angle_gamma 90.00
_cell_formula_units_Z 4
_cell_length_a 17.7509(2)
_cell_length_b 20.6898(4)
_cell_length_c 11.7860(2)
_cell_measurement_temperature 203(2)
_cell_measurement_theta_max 28.0
_cell_measurement_theta_min 2.0
_cell_volume 4149.56(12)
_computing_cell_refinement 'Bruker SMART'
_computing_data_collection 'Bruker SMART'
_computing_data_reduction 'Bruker SHELXTL'
_computing_molecular_graphics 'Bruker SHELXTL'
_computing_publication_material 'Bruker SHELXTL'
_computing_structure_refinement 'SHELXL-97 (Sheldrick, 1997)'
_computing_structure_solution 'SHELXS-97 (Sheldrick, 1990)'
_diffrn_ambient_temperature 203(2)
_diffrn_measured_fraction_theta_full 0.902
_diffrn_measured_fraction_theta_max 0.902
_diffrn_measurement_device_type 'CCD area detector'
_diffrn_measurement_method 'phi and omega scans'
_diffrn_radiation_monochromator graphite
_diffrn_radiation_source 'fine-focus sealed tube'
_diffrn_radiation_type MoK\a
_diffrn_radiation_wavelength 0.71073
_diffrn_reflns_av_R_equivalents 0.0536
_diffrn_reflns_av_sigmaI/netI 0.0478
_diffrn_reflns_limit_h_max 21
_diffrn_reflns_limit_h_min -21
_diffrn_reflns_limit_k_max 15
_diffrn_reflns_limit_k_min -23
_diffrn_reflns_limit_l_max 14
_diffrn_reflns_limit_l_min -13
_diffrn_reflns_number 8161
_diffrn_reflns_theta_full 26.00
_diffrn_reflns_theta_max 26.00
_diffrn_reflns_theta_min 1.55
_exptl_absorpt_coefficient_mu 0.504
_exptl_absorpt_correction_type none
_exptl_crystal_colour orange
_exptl_crystal_density_diffrn 1.419
_exptl_crystal_density_method 'not measured'
_exptl_crystal_description rod
_exptl_crystal_F_000 1860
_exptl_crystal_size_max 0.40
_exptl_crystal_size_mid 0.10
_exptl_crystal_size_min 0.10
_refine_diff_density_max 0.637
_refine_diff_density_min -1.277
_refine_diff_density_rms 0.118
_refine_ls_extinction_method none
_refine_ls_goodness_of_fit_ref 1.620
_refine_ls_hydrogen_treatment mixed
_refine_ls_matrix_type full
_refine_ls_number_parameters 288
_refine_ls_number_reflns 3680
_refine_ls_number_restraints 0
_refine_ls_restrained_S_all 1.620
_refine_ls_R_factor_all 0.0840
_refine_ls_R_factor_gt 0.0700
_refine_ls_shift/su_max 0.132
_refine_ls_shift/su_mean 0.006
_refine_ls_structure_factor_coef Fsqd
_refine_ls_weighting_details 'calc w=1/[\s^2^(Fo^2^)+(0.1000P)^2^+0.0000P] where P=(Fo^2^+2Fc^2^)/3'
_refine_ls_weighting_scheme calc
_refine_ls_wR_factor_gt 0.1986
_refine_ls_wR_factor_ref 0.2143
_reflns_number_gt 3088
_reflns_number_total 3680
_reflns_threshold_expression >2sigma(I)
_cod_data_source_file ic0012625_1.cif
_cod_data_source_block complex_22
_cod_depositor_comments
;
The following automatic conversions were performed:

'_symmetry_cell_setting' value 'Monoclinic' changed to 'monoclinic'
according to the built-in table from CIF Core dictionary named
'cif_core.dic' version 2.4.1 from 2010-06-29.

Automatic conversion script
Id: cif_fix_values 1646 2011-03-28 12:23:43Z adriana 
;
_cod_original_cell_volume 4149.57(14)
_cod_database_code 4319565

loop_
_symmetry_equiv_pos_as_xyz
'x, y, z'
'-x, y, -z+1/2'
'x+1/2, y+1/2, z'
'-x+1/2, y+1/2, -z+1/2'
'-x, -y, -z'
'x, -y, z-1/2'
'-x+1/2, -y+1/2, -z'
'x+1/2, -y+1/2, z-1/2'

loop_
_atom_site_label
_atom_site_type_symbol
_atom_site_fract_x
_atom_site_fract_y
_atom_site_fract_z
_atom_site_U_iso_or_equiv
_atom_site_adp_type
_atom_site_occupancy
_atom_site_symmetry_multiplicity
_atom_site_calc_flag
_atom_site_refinement_flags
_atom_site_disorder_assembly
_atom_site_disorder_group
Mn1 Mn 0.0000 0.91922(4) 0.2500 0.0212(3) Uani 1 2 d S . .
Cl1 Cl -0.08169(5) 0.92854(5) 0.39993(8) 0.0293(3) Uani 1 1 d . . .
O1 O 0.06561(13) 0.85431(12) 0.3425(2) 0.0220(6) Uani 1 1 d . . .
O7 O 0.10009(14) 0.72606(13) 0.3941(2) 0.0255(6) Uani 1 1 d . . .
N1 N 0.0794(2) 0.6718(2) 0.6638(3) 0.0422(10) Uani 1 1 d . . .
H1A H 0.0300 0.6820 0.6487 0.051 Uiso 1 1 calc R . .
N2 N -0.04968(16) 0.74656(16) 0.3790(2) 0.0239(7) Uani 1 1 d . . .
N3 N 0.06150(17) 0.99252(16) 0.3482(3) 0.0253(7) Uani 1 1 d . . .
H3B H 0.0415 0.9975 0.4116 0.030 Uiso 1 1 calc R . .
C1 C 0.1132(3) 0.6310(3) 0.7510(5) 0.0615(16) Uani 1 1 d . . .
H1B H 0.0824 0.6132 0.7961 0.074 Uiso 1 1 calc R . .
C2 C 0.1912(3) 0.6140(3) 0.7779(4) 0.0542(14) Uani 1 1 d . . .
H2B H 0.2132 0.5859 0.8414 0.065 Uiso 1 1 calc R . .
C3 C 0.2363(3) 0.6382(2) 0.7117(4) 0.0398(11) Uani 1 1 d . . .
H3A H 0.2896 0.6268 0.7283 0.048 Uiso 1 1 calc R . .
C4 C 0.2023(2) 0.6797(2) 0.6202(3) 0.0331(9) Uani 1 1 d . . .
H4A H 0.2317 0.6964 0.5719 0.040 Uiso 1 1 calc R . .
C5 C 0.1240(2) 0.6964(2) 0.6005(3) 0.0272(8) Uani 1 1 d . . .
C6 C 0.0869(2) 0.74665(19) 0.5040(3) 0.0234(8) Uani 1 1 d . . .
C7 C 0.0880(2) 0.6585(2) 0.3690(3) 0.0319(9) Uani 1 1 d . . .
H7A H 0.0986 0.6487 0.2946 0.048 Uiso 1 1 calc R . .
H7B H 0.0340 0.6474 0.3635 0.048 Uiso 1 1 calc R . .
H7C H 0.1231 0.6337 0.4320 0.048 Uiso 1 1 calc R . .
C8 C -0.0016(2) 0.75514(18) 0.4887(3) 0.0231(8) Uani 1 1 d . . .
C9 C -0.0302(2) 0.7735(2) 0.5816(3) 0.0329(9) Uani 1 1 d . . .
H9A H 0.0048 0.7816 0.6566 0.039 Uiso 1 1 calc R . .
C10 C -0.1092(2) 0.7799(2) 0.5642(4) 0.0378(11) Uani 1 1 d . . .
H10A H -0.1291 0.7919 0.6270 0.045 Uiso 1 1 calc R . .
C11 C -0.1601(2) 0.7684(2) 0.4512(4) 0.0365(10) Uani 1 1 d . . .
H11A H -0.2149 0.7711 0.4365 0.044 Uiso 1 1 calc R . .
C12 C -0.1268(2) 0.7530(2) 0.3629(3) 0.0322(9) Uani 1 1 d . . .
H12A H -0.1605 0.7466 0.2862 0.039 Uiso 1 1 calc R . .
C13 C 0.12798(19) 0.81202(19) 0.5347(3) 0.0224(8) Uani 1 1 d . . .
C14 C 0.11523(18) 0.86287(18) 0.4517(3) 0.0201(7) Uani 1 1 d . . .
C15 C 0.1557(2) 0.92204(19) 0.4841(3) 0.0266(9) Uani 1 1 d . . .
C16 C 0.2041(2) 0.9302(2) 0.5980(4) 0.0338(10) Uani 1 1 d . . .
H16A H 0.2301 0.9699 0.6190 0.041 Uiso 1 1 calc R . .
C17 C 0.2151(2) 0.8825(2) 0.6805(3) 0.0342(10) Uani 1 1 d . . .
H17A H 0.2479 0.8891 0.7576 0.041 Uiso 1 1 calc R . .
C18 C 0.1772(2) 0.8238(2) 0.6491(3) 0.0293(9) Uani 1 1 d . . .
H18A H 0.1847 0.7908 0.7062 0.035 Uiso 1 1 calc R . .
C19 C 0.1453(2) 0.9777(2) 0.3982(3) 0.0305(9) Uani 1 1 d . . .
H19A H 0.1728 1.0158 0.4391 0.037 Uiso 1 1 calc R . .
H19B H 0.1682 0.9664 0.3344 0.037 Uiso 1 1 calc R . .
C20 C 0.0442(2) 1.0538(2) 0.2794(4) 0.0309(9) Uani 1 1 d . . .
H20A H 0.0729 1.0554 0.2196 0.037 Uiso 1 1 calc R . .
H20B H 0.0595 1.0912 0.3319 0.037 Uiso 1 1 calc R . .
O31 O 0.0000 0.7755(6) 0.2500 0.157(4) Uani 1 2 d S . .
O41 O 0.0000 0.5000 0.5000 0.173(6) Uani 1 2 d S . .
C41 C 0.1392(10) 0.4839(11) 0.5222(19) 0.099(5) Uani 0.50 1 d P A 1
C42 C 0.0638(14) 0.4650(13) 0.533(4) 0.121(11) Uani 0.50 1 d P A 1
C41' C 0.1199(16) 0.4425(14) 0.562(2) 0.124(8) Uani 0.50 1 d P A 2
C42' C 0.0670(18) 0.4951(12) 0.501(3) 0.112(9) Uani 0.50 1 d P A 2

loop_
_atom_site_aniso_label
_atom_site_aniso_U_11
_atom_site_aniso_U_22
_atom_site_aniso_U_33
_atom_site_aniso_U_23
_atom_site_aniso_U_13
_atom_site_aniso_U_12
Mn1 0.0215(4) 0.0204(5) 0.0204(4) 0.000 0.0039(3) 0.000
Cl1 0.0298(5) 0.0324(7) 0.0281(5) -0.0047(4) 0.0121(4) -0.0049(3)
O1 0.0236(12) 0.0202(15) 0.0204(12) -0.0005(10) 0.0033(9) 0.0003(9)
O7 0.0273(12) 0.0297(17) 0.0212(12) 0.0003(10) 0.0093(10) 0.0037(10)
N1 0.0340(19) 0.052(3) 0.041(2) 0.0244(18) 0.0112(15) 0.0063(16)
N2 0.0208(14) 0.031(2) 0.0189(14) 0.0006(13) 0.0035(11) 0.0009(11)
N3 0.0252(15) 0.024(2) 0.0276(16) -0.0025(13) 0.0084(12) -0.0017(12)
C1 0.067(3) 0.067(4) 0.052(3) 0.035(3) 0.019(3) 0.006(3)
C2 0.065(3) 0.047(3) 0.042(3) 0.024(2) 0.002(2) 0.020(2)
C3 0.040(2) 0.033(3) 0.039(2) -0.0032(19) -0.0029(18) 0.0163(18)
C4 0.033(2) 0.034(3) 0.031(2) 0.0019(17) 0.0076(16) 0.0064(16)
C5 0.0296(18) 0.027(2) 0.0220(18) -0.0008(15) 0.0021(14) 0.0039(15)
C6 0.0234(17) 0.028(2) 0.0176(16) -0.0001(14) 0.0043(13) 0.0022(14)
C7 0.037(2) 0.026(3) 0.032(2) 0.0011(17) 0.0071(16) 0.0060(16)
C8 0.0226(17) 0.025(2) 0.0226(17) 0.0024(15) 0.0075(13) 0.0008(13)
C9 0.0332(19) 0.044(3) 0.0206(18) 0.0014(17) 0.0071(15) 0.0048(17)
C10 0.037(2) 0.051(3) 0.032(2) 0.0010(19) 0.0201(17) 0.0063(19)
C11 0.0215(17) 0.052(3) 0.038(2) 0.011(2) 0.0112(15) 0.0032(17)
C12 0.0238(18) 0.043(3) 0.0263(19) 0.0067(17) 0.0018(14) -0.0029(15)
C13 0.0192(16) 0.027(2) 0.0200(17) -0.0004(14) 0.0044(13) 0.0031(13)
C14 0.0175(15) 0.026(2) 0.0175(15) -0.0007(14) 0.0064(12) 0.0012(13)
C15 0.0239(17) 0.026(2) 0.0278(19) -0.0043(15) 0.0038(14) 0.0011(14)
C16 0.0252(18) 0.036(3) 0.036(2) -0.0082(18) 0.0022(16) -0.0018(15)
C17 0.0291(19) 0.043(3) 0.0239(19) -0.0070(17) -0.0036(14) 0.0049(17)
C18 0.0257(18) 0.037(3) 0.0219(18) -0.0019(16) 0.0014(14) 0.0065(15)
C19 0.0304(19) 0.028(2) 0.033(2) -0.0040(17) 0.0074(15) -0.0063(16)
C20 0.040(2) 0.019(2) 0.034(2) -0.0008(16) 0.0107(17) -0.0038(16)
O31 0.139(9) 0.168(11) 0.161(10) 0.000 0.037(7) 0.000
O41 0.103(7) 0.204(13) 0.176(10) -0.041(9) -0.018(7) 0.070(8)
C41 0.068(10) 0.119(18) 0.101(13) 0.007(11) 0.010(8) -0.004(10)
C42 0.068(12) 0.065(19) 0.22(3) -0.025(18) 0.026(14) 0.017(13)
C41' 0.121(17) 0.15(2) 0.107(15) 0.028(15) 0.043(13) 0.058(17)
C42' 0.095(16) 0.041(15) 0.19(2) 0.013(15) 0.021(13) 0.017(12)

loop_
_atom_type_symbol
_atom_type_description
_atom_type_scat_dispersion_real
_atom_type_scat_dispersion_imag
_atom_type_scat_source
C C 0.0033 0.0016 'International Tables Vol C Tables 4.2.6.8 and 6.1.1.4'
H H 0.0000 0.0000 'International Tables Vol C Tables 4.2.6.8 and 6.1.1.4'
N N 0.0061 0.0033 'International Tables Vol C Tables 4.2.6.8 and 6.1.1.4'
O O 0.0106 0.0060 'International Tables Vol C Tables 4.2.6.8 and 6.1.1.4'
Cl Cl 0.1484 0.1585 'International Tables Vol C Tables 4.2.6.8 and 6.1.1.4'
Mn Mn 0.3368 0.7283 'International Tables Vol C Tables 4.2.6.8 and 6.1.1.4'

loop_
_geom_angle_atom_site_label_1
_geom_angle_atom_site_label_2
_geom_angle_atom_site_label_3
_geom_angle
_geom_angle_site_symmetry_1
_geom_angle_site_symmetry_3
_geom_angle_publ_flag
O1 Mn1 O1 90.31(15) . 2 ?
O1 Mn1 N3 93.35(12) . . ?
O1 Mn1 N3 175.17(11) 2 . ?
O1 Mn1 N3 175.17(11) . 2 ?
O1 Mn1 N3 93.35(12) 2 2 ?
N3 Mn1 N3 83.17(18) . 2 ?
O1 Mn1 Cl1 91.81(8) . . ?
O1 Mn1 Cl1 94.20(8) 2 . ?
N3 Mn1 Cl1 82.54(9) . . ?
N3 Mn1 Cl1 91.06(9) 2 . ?
O1 Mn1 Cl1 94.20(8) . 2 ?
O1 Mn1 Cl1 91.81(8) 2 2 ?
N3 Mn1 Cl1 91.06(9) . 2 ?
N3 Mn1 Cl1 82.54(9) 2 2 ?
Cl1 Mn1 Cl1 171.47(6) . 2 ?
C14 O1 Mn1 125.5(2) . . ?
C7 O7 C6 114.8(3) . . ?
C5 N1 C1 117.7(4) . . ?
C12 N2 C8 118.0(3) . . ?
C19 N3 C20 115.2(3) . . ?
C19 N3 Mn1 113.1(2) . . ?
C20 N3 Mn1 109.4(2) . . ?
N1 C1 C2 122.8(5) . . ?
C3 C2 C1 119.4(4) . . ?
C2 C3 C4 118.8(4) . . ?
C3 C4 C5 118.7(4) . . ?
N1 C5 C4 122.5(4) . . ?
N1 C5 C6 118.2(3) . . ?
C4 C5 C6 119.2(3) . . ?
O7 C6 C13 106.5(3) . . ?
O7 C6 C8 110.4(3) . . ?
C13 C6 C8 109.2(3) . . ?
O7 C6 C5 108.5(3) . . ?
C13 C6 C5 110.2(3) . . ?
C8 C6 C5 111.7(3) . . ?
N2 C8 C9 121.4(3) . . ?
N2 C8 C6 116.5(3) . . ?
C9 C8 C6 122.0(3) . . ?
C10 C9 C8 120.0(3) . . ?
C9 C10 C11 118.9(4) . . ?
C12 C11 C10 117.4(3) . . ?
N2 C12 C11 124.1(3) . . ?
C18 C13 C14 118.1(4) . . ?
C18 C13 C6 120.3(3) . . ?
C14 C13 C6 121.6(3) . . ?
O1 C14 C13 119.8(3) . . ?
O1 C14 C15 121.0(3) . . ?
C13 C14 C15 119.3(3) . . ?
C16 C15 C14 119.7(4) . . ?
C16 C15 C19 118.8(4) . . ?
C14 C15 C19 121.5(3) . . ?
C17 C16 C15 121.8(4) . . ?
C16 C17 C18 119.0(3) . . ?
C17 C18 C13 122.0(4) . . ?
N3 C19 C15 110.3(3) . . ?
N3 C20 C20 105.9(3) . 2 ?
C42' O41 C42' 179.999(4) . 5_566 ?
C42' O41 C42 145.9(16) . 5_566 ?
C42' O41 C42 34.1(16) 5_566 5_566 ?
C42' O41 C42 34.1(16) . . ?
C42' O41 C42 145.9(16) 5_566 . ?
C42 O41 C42 179.998(8) 5_566 . ?
O41 C42 C41 125(3) . . ?
O41 C42' C41' 124(3) . . ?

loop_
_geom_bond_atom_site_label_1
_geom_bond_atom_site_label_2
_geom_bond_distance
_geom_bond_site_symmetry_2
_geom_bond_publ_flag
Mn1 O1 1.904(2) . ?
Mn1 O1 1.904(2) 2 ?
Mn1 N3 2.028(3) . ?
Mn1 N3 2.028(3) 2 ?
Mn1 Cl1 2.5924(9) . ?
Mn1 Cl1 2.5924(9) 2 ?
O1 C14 1.348(4) . ?
O7 C7 1.432(5) . ?
O7 C6 1.445(4) . ?
N1 C5 1.333(5) . ?
N1 C1 1.333(6) . ?
N2 C12 1.334(5) . ?
N2 C8 1.343(5) . ?
N3 C19 1.468(5) . ?
N3 C20 1.489(5) . ?
C1 C2 1.377(7) . ?
C2 C3 1.361(7) . ?
C3 C4 1.377(6) . ?
C4 C5 1.387(5) . ?
C5 C6 1.543(5) . ?
C6 C13 1.531(5) . ?
C6 C8 1.538(5) . ?
C8 C9 1.385(5) . ?
C9 C10 1.365(5) . ?
C10 C11 1.400(6) . ?
C11 C12 1.373(6) . ?
C13 C18 1.403(5) . ?
C13 C14 1.410(5) . ?
C14 C15 1.416(5) . ?
C15 C16 1.383(5) . ?
C15 C19 1.509(6) . ?
C16 C17 1.361(6) . ?
C17 C18 1.387(6) . ?
C20 C20 1.524(8) 2 ?
O41 C42' 1.19(3) . ?
O41 C42' 1.19(3) 5_566 ?
O41 C42 1.31(3) 5_566 ?
O41 C42 1.31(3) . ?
C41 C42 1.43(3) . ?
C41' C42' 1.49(3) . ?
